data_4510596
loop_
_publ_author_name
'Suresh, Kuthuru'
'Nangia, Ashwini'

_publ_section_title
;
 Lornoxicam Salts: Crystal Structures, Conformations, and Solubility
;
_journal_issue 6
_journal_name_full 'Crystal Growth &amp; Design'
_journal_page_first 2945
_journal_paper_doi 10.1021/cg500231z
_journal_volume 14
_journal_year 2014
_chemical_formula_moiety 'C13 H11 N3 O4 S2 Cl2'
_chemical_formula_sum 'C13 H11 Cl2 N3 O4 S2'
_chemical_formula_weight 408.27
_chemical_melting_point 448
_chemical_name_common 'Lornoxicam Hydrochloride salt'
_chemical_name_systematic
; 
 (3E)-6-chloro-3-[hydroxy(pyridin-2-ylamino)methylene]- 
2-methyl-2,3-dihydro-4H-thieno[2,3-e][1,2] thiazin-4-enol 1,1-dioxide) hydrochloride salt 
;
_space_group_IT_number 19
_symmetry_cell_setting orthorhombic
_symmetry_space_group_name_Hall 'P 2ac 2ab'
_symmetry_space_group_name_H-M 'P 21 21 21'
_atom_sites_solution_hydrogens geom
_atom_sites_solution_primary direct
_atom_sites_solution_secondary difmap
_audit_creation_method SHELXL-97
_cell_angle_alpha 90.00
_cell_angle_beta 90.00
_cell_angle_gamma 90.00
_cell_formula_units_Z 4
_cell_length_a 6.8795(5)
_cell_length_b 9.1606(8)
_cell_length_c 26.201(2)
_cell_measurement_reflns_used 1320
_cell_measurement_temperature 298(2)
_cell_measurement_theta_max 26.3115
_cell_measurement_theta_min 2.7077
_cell_volume 1651.2(2)
_computing_cell_refinement
;
CrysAlisPro, Oxford Diffraction Ltd.,
Version 1.171.33.55 (release 05-01-2010 CrysAlis171 .NET)
(compiled Jan  5 2010,16:28:46)
;
_computing_data_collection
;
CrysAlisPro, Oxford Diffraction Ltd.,
Version 1.171.33.55 (release 05-01-2010 CrysAlis171 .NET)
(compiled Jan  5 2010,16:28:46)
;
_computing_data_reduction
;
CrysAlisPro, Oxford Diffraction Ltd.,
Version 1.171.33.55 (release 05-01-2010 CrysAlis171 .NET)
(compiled Jan  5 2010,16:28:46)
;
_computing_structure_refinement 'SHELXL-97 (Sheldrick, 1997)'
_computing_structure_solution 'SHELXS-97 (Sheldrick, 1990)'
_diffrn_ambient_temperature 298(2)
_diffrn_detector_area_resol_mean 16.3291
_diffrn_measured_fraction_theta_full 0.999
_diffrn_measured_fraction_theta_max 0.999
_diffrn_measurement_device_type 'Xcalibur, Eos, Gemini'
_diffrn_measurement_method multi-scan
_diffrn_radiation_monochromator graphite
_diffrn_radiation_source 'fine-focus sealed tube'
_diffrn_radiation_type MoK\a
_diffrn_radiation_wavelength 0.71073
_diffrn_reflns_av_R_equivalents 0.0489
_diffrn_reflns_av_sigmaI/netI 0.1301
_diffrn_reflns_limit_h_max 8
_diffrn_reflns_limit_h_min -7
_diffrn_reflns_limit_k_max 3
_diffrn_reflns_limit_k_min -11
_diffrn_reflns_limit_l_max 24
_diffrn_reflns_limit_l_min -32
_diffrn_reflns_number 4783
_diffrn_reflns_theta_full 26.37
_diffrn_reflns_theta_max 26.37
_diffrn_reflns_theta_min 2.71
_exptl_absorpt_coefficient_mu 0.670
_exptl_absorpt_correction_T_max 1.00000
_exptl_absorpt_correction_T_min 0.68656
_exptl_absorpt_correction_type multi-scan
_exptl_absorpt_process_details
;
CrysAlisPro, Oxford Diffraction Ltd.,
Version 1.171.33.55 (release 05-01-2010 CrysAlis171 .NET)
(compiled Jan  5 2010,16:28:46)
Empirical absorption correction using spherical harmonics,
 implemented in SCALE3 ABSPACK scaling algorithm.
;
_exptl_crystal_colour yellow
_exptl_crystal_density_diffrn 1.642
_exptl_crystal_density_method 'not measured'
_exptl_crystal_description needle
_exptl_crystal_F_000 832
_exptl_crystal_size_max 0.36
_exptl_crystal_size_mid 0.24
_exptl_crystal_size_min 0.12
_refine_diff_density_max 0.678
_refine_diff_density_min -0.343
_refine_diff_density_rms 0.081
_refine_ls_abs_structure_details 'Flack H D (1983), Acta Cryst. A39, 876-881'
_refine_ls_abs_structure_Flack 0.63(17)
_refine_ls_extinction_method none
_refine_ls_goodness_of_fit_ref 0.980
_refine_ls_hydrogen_treatment mixed
_refine_ls_matrix_type full
_refine_ls_number_parameters 219
_refine_ls_number_reflns 3204
_refine_ls_number_restraints 0
_refine_ls_restrained_S_all 0.980
_refine_ls_R_factor_all 0.1345
_refine_ls_R_factor_gt 0.0707
_refine_ls_shift/su_max 0.000
_refine_ls_shift/su_mean 0.000
_refine_ls_structure_factor_coef Fsqd
_refine_ls_weighting_details 'calc w=1/[\s^2^(Fo^2^)+(0.0618P)^2^+0.0000P] where P=(Fo^2^+2Fc^2^)/3'
_refine_ls_weighting_scheme calc
_refine_ls_wR_factor_gt 0.1404
_refine_ls_wR_factor_ref 0.1586
_reflns_number_gt 1699
_reflns_number_total 3204
_reflns_threshold_expression >2sigma(I)
_cod_data_source_file cg500231z_si_004.cif
_cod_data_source_block LXM-HCL
_cod_depositor_comments 'Adding full bibliography for 4510592--4510596.cif.'
_cod_database_code 4510596

loop_
_symmetry_equiv_pos_as_xyz
'x, y, z'
'-x+1/2, -y, z+1/2'
'x+1/2, -y+1/2, -z'
'-x, y+1/2, -z+1/2'

loop_
_atom_site_label
_atom_site_type_symbol
_atom_site_fract_x
_atom_site_fract_y
_atom_site_fract_z
_atom_site_U_iso_or_equiv
_atom_site_adp_type
_atom_site_occupancy
_atom_site_symmetry_multiplicity
_atom_site_calc_flag
_atom_site_refinement_flags
S1 S 0.3294(3) 0.0337(2) 0.17637(7) 0.0492(6) Uani 1 1 d .
Cl1 Cl 0.3123(3) -0.0289(3) 0.38808(7) 0.0605(6) Uani 1 1 d .
Cl2 Cl 0.3738(3) 0.9001(2) 0.51188(8) 0.0560(6) Uani 1 1 d .
S2 S 0.2344(3) 0.2221(2) 0.32049(7) 0.0525(6) Uani 1 1 d .
O3 O 0.2213(9) 0.4566(6) 0.23983(19) 0.0561(15) Uani 1 1 d .
H3A H 0.1743 0.5159 0.2199 0.084 Uiso 1 1 calc R
O4 O 0.1875(8) 0.5449(6) 0.14884(18) 0.0503(14) Uani 1 1 d .
C8 C 0.2133(9) 0.3244(8) 0.2196(3) 0.0357(18) Uani 1 1 d .
N2 N 0.1783(8) 0.3835(6) 0.0830(2) 0.0372(15) Uani 1 1 d .
H2A H 0.1907 0.2932 0.0746 0.045 Uiso 1 1 calc R
O1 O 0.5200(7) 0.0842(7) 0.1649(2) 0.0651(18) Uani 1 1 d .
C11 C 0.3110(10) -0.0332(9) 0.2826(3) 0.0455(19) Uani 1 1 d .
H0A H 0.3355 -0.1328 0.2799 0.055 Uiso 1 1 calc R
C6 C 0.1841(10) 0.4178(9) 0.1338(3) 0.042(2) Uani 1 1 d .
N3 N 0.1818(8) 0.1495(7) 0.1508(2) 0.0405(16) Uani 1 1 d .
N1 N 0.1270(8) 0.4224(7) -0.0018(2) 0.0422(15) Uani 1 1 d .
H1 H 0.1275 0.3286 -0.0035 0.051 Uiso 1 1 calc R
C12 C 0.2896(10) 0.0428(9) 0.3273(3) 0.0447(19) Uani 1 1 d .
C7 C 0.1933(9) 0.2933(8) 0.1692(2) 0.0336(17) Uani 1 1 d .
C1 C 0.1538(10) 0.4850(7) 0.0437(3) 0.0336(17) Uani 1 1 d .
C5 C 0.0989(12) 0.4990(11) -0.0455(3) 0.056(2) Uani 1 1 d .
H5 H 0.0800 0.4510 -0.0764 0.067 Uiso 1 1 calc R
O2 O 0.2727(9) -0.1100(6) 0.1630(2) 0.0667(17) Uani 1 1 d .
C3 C 0.1293(13) 0.7156(9) 0.0019(4) 0.064(2) Uani 1 1 d .
H3 H 0.1284 0.8170 0.0031 0.077 Uiso 1 1 calc R
C2 C 0.1620(12) 0.6325(8) 0.0470(3) 0.053(2) Uani 1 1 d .
H2 H 0.1883 0.6783 0.0779 0.063 Uiso 1 1 calc R
C10 C 0.2898(10) 0.0649(9) 0.2415(3) 0.044(2) Uani 1 1 d .
C9 C 0.2422(10) 0.2037(9) 0.2554(3) 0.046(2) Uani 1 1 d .
C13 C -0.0267(11) 0.0986(10) 0.1439(3) 0.058(2) Uani 1 1 d .
H13A H -0.0279 0.0079 0.1256 0.087 Uiso 1 1 calc R
H13B H -0.0982 0.1707 0.1251 0.087 Uiso 1 1 calc R
H13C H -0.0859 0.0850 0.1768 0.087 Uiso 1 1 calc R
C4 C 0.0990(13) 0.6436(11) -0.0433(3) 0.057(3) Uani 1 1 d .
H4 H 0.0781 0.6972 -0.0729 0.069 Uiso 1 1 calc R

loop_
_atom_site_aniso_label
_atom_site_aniso_U_11
_atom_site_aniso_U_22
_atom_site_aniso_U_33
_atom_site_aniso_U_23
_atom_site_aniso_U_13
_atom_site_aniso_U_12
S1 0.0560(13) 0.0565(14) 0.0351(11) -0.0003(11) 0.0026(11) 0.0121(12)
Cl1 0.0670(14) 0.0765(15) 0.0380(11) 0.0152(11) 0.0011(10) -0.0004(12)
Cl2 0.0709(14) 0.0420(12) 0.0550(13) 0.0076(11) 0.0056(12) 0.0000(11)
S2 0.0663(13) 0.0635(15) 0.0276(10) -0.0018(11) 0.0032(10) -0.0025(12)
O3 0.082(4) 0.048(4) 0.038(3) -0.010(3) -0.010(3) 0.003(3)
O4 0.079(4) 0.033(3) 0.038(3) -0.009(3) -0.005(3) 0.007(3)
C8 0.038(4) 0.035(5) 0.035(4) -0.005(4) -0.005(4) 0.003(3)
N2 0.052(4) 0.026(3) 0.034(3) 0.004(3) -0.001(3) 0.000(3)
O1 0.050(3) 0.097(5) 0.049(4) 0.000(4) 0.010(3) 0.023(3)
C11 0.052(5) 0.038(5) 0.047(5) 0.005(4) 0.001(4) 0.003(4)
C6 0.032(4) 0.051(5) 0.044(5) -0.020(4) -0.003(4) 0.008(4)
N3 0.045(4) 0.047(4) 0.029(3) -0.012(3) 0.001(3) -0.005(3)
N1 0.051(4) 0.035(4) 0.040(4) -0.004(3) -0.003(3) 0.006(3)
C12 0.039(4) 0.060(5) 0.036(4) 0.007(4) 0.000(4) 0.003(4)
C7 0.033(4) 0.044(5) 0.023(4) 0.001(4) 0.000(3) -0.003(4)
C1 0.046(4) 0.022(4) 0.033(4) -0.002(3) 0.001(4) 0.004(4)
C5 0.055(5) 0.074(8) 0.038(5) 0.012(5) 0.001(4) 0.004(5)
O2 0.113(5) 0.038(4) 0.049(3) -0.004(3) 0.000(4) 0.011(3)
C3 0.091(7) 0.028(5) 0.073(6) 0.018(5) 0.018(6) 0.002(5)
C2 0.079(6) 0.028(5) 0.050(5) -0.004(4) 0.003(5) 0.002(5)
C10 0.045(5) 0.053(6) 0.035(4) -0.002(4) 0.006(4) 0.021(4)
C9 0.045(4) 0.068(6) 0.025(4) 0.001(4) -0.009(4) -0.008(4)
C13 0.058(5) 0.062(6) 0.054(6) -0.005(5) -0.015(4) -0.004(5)
C4 0.073(6) 0.050(6) 0.049(6) 0.029(5) 0.005(5) 0.003(5)

loop_
_atom_type_symbol
_atom_type_description
_atom_type_scat_dispersion_real
_atom_type_scat_dispersion_imag
_atom_type_scat_source
C C 0.0033 0.0016 'International Tables Vol C Tables 4.2.6.8 and 6.1.1.4'
H H 0.0000 0.0000 'International Tables Vol C Tables 4.2.6.8 and 6.1.1.4'
N N 0.0061 0.0033 'International Tables Vol C Tables 4.2.6.8 and 6.1.1.4'
O O 0.0106 0.0060 'International Tables Vol C Tables 4.2.6.8 and 6.1.1.4'
S S 0.1246 0.1234 'International Tables Vol C Tables 4.2.6.8 and 6.1.1.4'
Cl Cl 0.1484 0.1585 'International Tables Vol C Tables 4.2.6.8 and 6.1.1.4'

loop_
_geom_angle_atom_site_label_1
_geom_angle_atom_site_label_2
_geom_angle_atom_site_label_3
_geom_angle
O2 S1 O1 120.3(4)
O2 S1 N3 109.6(3)
O1 S1 N3 106.2(3)
O2 S1 C10 110.4(4)
O1 S1 C10 107.2(4)
N3 S1 C10 101.4(3)
C12 S2 C9 90.2(4)
O3 C8 C7 125.9(7)
O3 C8 C9 115.4(6)
C7 C8 C9 118.6(7)
C6 N2 C1 124.6(6)
C12 C11 C10 108.6(7)
O4 C6 N2 122.0(7)
O4 C6 C7 122.1(7)
N2 C6 C7 115.9(6)
C7 N3 C13 112.5(6)
C7 N3 S1 116.1(5)
C13 N3 S1 116.2(5)
C1 N1 C5 123.4(7)
C11 C12 S2 115.2(6)
C11 C12 Cl1 125.8(6)
S2 C12 Cl1 119.0(5)
C8 C7 N3 122.4(6)
C8 C7 C6 117.1(7)
N3 C7 C6 120.6(6)
N1 C1 C2 119.3(7)
N1 C1 N2 112.9(6)
C2 C1 N2 127.7(7)
C4 C5 N1 118.8(8)
C4 C3 C2 119.0(8)
C1 C2 C3 118.3(7)
C9 C10 C11 114.5(7)
C9 C10 S1 116.8(6)
C11 C10 S1 128.7(6)
C10 C9 C8 124.5(7)
C10 C9 S2 111.4(6)
C8 C9 S2 124.0(6)
C5 C4 C3 121.1(8)

loop_
_geom_bond_atom_site_label_1
_geom_bond_atom_site_label_2
_geom_bond_distance
S1 O2 1.417(6)
S1 O1 1.422(5)
S1 N3 1.614(6)
S1 C10 1.750(7)
Cl1 C12 1.729(7)
S2 C12 1.696(8)
S2 C9 1.716(7)
O3 C8 1.324(8)
O4 C6 1.230(8)
C8 C7 1.358(9)
C8 C9 1.464(10)
N2 C6 1.368(8)
N2 C1 1.396(8)
C11 C12 1.370(10)
C11 C10 1.412(10)
C6 C7 1.471(10)
N3 C7 1.404(8)
N3 C13 1.519(9)
N1 C1 1.337(8)
N1 C5 1.355(9)
C1 C2 1.356(10)
C5 C4 1.326(12)
C3 C4 1.372(12)
C3 C2 1.423(11)
C10 C9 1.362(10)
